data_7205594
loop_
_publ_author_name
'B\'athori, Nikoletta B.'
'Nassimbeni, Luigi R.'

_publ_section_title
;
 Selectivity of amides by host--guest inclusion
;
_journal_issue 9
_journal_name_full CrystEngComm
_journal_page_first 3156
_journal_paper_doi 10.1039/c0ce00362j
_journal_volume 13
_journal_year 2011
_chemical_absolute_configuration rm
_chemical_formula_moiety 'C34 H34 O4, C4 H9 N O'
_chemical_formula_sum 'C38 H43 N O5'
_chemical_formula_weight 593.73
_chemical_name_systematic
;
(R,R)-(-)-trans-2,3-bis(hydroxydiphenylmethyl)-1,4-dioxaspiro(4,5)decane
DMA solvate
;
_space_group_IT_number 1
_symmetry_cell_setting triclinic
_symmetry_Int_Tables_number 1
_symmetry_space_group_name_Hall 'P 1'
_symmetry_space_group_name_H-M 'P 1'
_atom_sites_solution_hydrogens geom
_atom_sites_solution_primary direct
_atom_sites_solution_secondary difmap
_audit_creation_method SHELXL-97
_cell_angle_alpha 98.88(3)
_cell_angle_beta 98.57(3)
_cell_angle_gamma 91.31(3)
_cell_formula_units_Z 2
_cell_length_a 9.4536(19)
_cell_length_b 9.946(2)
_cell_length_c 17.296(4)
_cell_measurement_reflns_used 5398
_cell_measurement_temperature 173(2)
_cell_measurement_theta_max 24.71
_cell_measurement_theta_min 2.07
_cell_volume 1587.1(6)
_computing_structure_refinement 'SHELXL-97 (Sheldrick, 1997)'
_computing_structure_solution 'SHELXS-97 (Sheldrick, 1990)'
_diffrn_ambient_temperature 173(2)
_diffrn_measured_fraction_theta_full 0.998
_diffrn_measured_fraction_theta_max 0.998
_diffrn_radiation_monochromator graphite
_diffrn_radiation_source 'fine-focus sealed tube'
_diffrn_radiation_type MoK\a
_diffrn_radiation_wavelength 0.71073
_diffrn_reflns_av_R_equivalents 0.0000
_diffrn_reflns_av_sigmaI/netI 0.0211
_diffrn_reflns_limit_h_max 10
_diffrn_reflns_limit_h_min -11
_diffrn_reflns_limit_k_max 11
_diffrn_reflns_limit_k_min -11
_diffrn_reflns_limit_l_max 20
_diffrn_reflns_limit_l_min 0
_diffrn_reflns_number 5398
_diffrn_reflns_theta_full 24.71
_diffrn_reflns_theta_max 24.71
_diffrn_reflns_theta_min 2.07
_exptl_absorpt_coefficient_mu 0.081
_exptl_absorpt_correction_type none
_exptl_crystal_colour colourless
_exptl_crystal_density_diffrn 1.242
_exptl_crystal_density_method 'not measured'
_exptl_crystal_description chunk
_exptl_crystal_F_000 636
_exptl_crystal_size_max 0.50
_exptl_crystal_size_mid 0.50
_exptl_crystal_size_min 0.50
_refine_diff_density_max 0.152
_refine_diff_density_min -0.144
_refine_diff_density_rms 0.029
_refine_ls_abs_structure_details 'Flack H D (1983), Acta Cryst. A39, 876-881'
_refine_ls_extinction_coef 0.0104(11)
_refine_ls_extinction_expression Fc^*^=kFc[1+0.001xFc^2^\l^3^/sin(2\q)]^-1/4^
_refine_ls_extinction_method SHELXL
_refine_ls_goodness_of_fit_ref 1.061
_refine_ls_hydrogen_treatment noref
_refine_ls_matrix_type full
_refine_ls_number_parameters 914
_refine_ls_number_reflns 5398
_refine_ls_number_restraints 7
_refine_ls_restrained_S_all 1.060
_refine_ls_R_factor_all 0.0285
_refine_ls_R_factor_gt 0.0266
_refine_ls_shift/su_max 0.000
_refine_ls_shift/su_mean 0.000
_refine_ls_structure_factor_coef Fsqd
_refine_ls_weighting_details 'calc w=1/[\s^2^(Fo^2^)+(0.0351P)^2^+0.2820P] where P=(Fo^2^+2Fc^2^)/3'
_refine_ls_weighting_scheme calc
_refine_ls_wR_factor_gt 0.0659
_refine_ls_wR_factor_ref 0.0676
_reflns_number_gt 5211
_reflns_number_total 5398
_reflns_threshold_expression >2sigma(I)
_cod_data_source_file c0ce00362j.txt
_cod_data_source_block H.DMA
_cod_original_cell_volume 1587.2(6)
_cod_original_sg_symbol_H-M P1
_cod_database_code 7205594

loop_
_symmetry_equiv_pos_as_xyz
'x, y, z'

loop_
_atom_site_label
_atom_site_type_symbol
_atom_site_fract_x
_atom_site_fract_y
_atom_site_fract_z
_atom_site_U_iso_or_equiv
_atom_site_adp_type
_atom_site_occupancy
_atom_site_symmetry_multiplicity
_atom_site_calc_flag
_atom_site_refinement_flags
_atom_site_disorder_assembly
_atom_site_disorder_group
N1 N 0.9079(11) 0.9909(12) 0.2895(4) 0.052(4) Uani 0.369(14) 1 d P A 4
N2 N 0.9994(6) 0.9287(5) 0.28458(19) 0.0380(19) Uani 0.631(14) 1 d P A 3
C2 C 0.8596(7) 0.9071(8) 0.2874(3) 0.0359(17) Uani 0.631(14) 1 d PD A 3
N3 N -0.2366(19) 0.4504(15) 1.1338(4) 0.061(5) Uani 0.336(17) 1 d P B 2
N4 N -0.3245(6) 0.3900(5) 1.13714(18) 0.0322(17) Uani 0.664(17) 1 d P B 1
O5 O 0.8276(18) 0.7762(18) 0.280(2) 0.0482(18) Uani 0.369(14) 1 d PD A 4
O6 O 0.8002(12) 0.7965(7) 0.2791(13) 0.0482(18) Uani 0.631(14) 1 d PD A 3
O7 O -0.146(2) 0.2494(19) 1.1456(18) 0.032(3) Uani 0.336(17) 1 d PD B 2
O8 O -0.1264(14) 0.2666(10) 1.1368(11) 0.054(3) Uani 0.664(17) 1 d PD B 1
C71 C 0.9236(16) 0.8590(14) 0.2834(5) 0.046(3) Uani 0.369(14) 1 d PD A 4
C72 C 1.086(3) 0.801(4) 0.281(2) 0.071(10) Uani 0.369(14) 1 d P A 4
H134 H 1.0842 0.7037 0.2853 0.106 Uiso 0.369(14) 1 calc PR A 4
H135 H 1.1534 0.8513 0.3247 0.106 Uiso 0.369(14) 1 calc PR A 4
H133 H 1.1168 0.8127 0.2303 0.106 Uiso 0.369(14) 1 calc PR A 4
C73 C 1.040(3) 1.090(3) 0.2821(14) 0.105(10) Uani 0.369(14) 1 d P A 4
H137 H 1.1073 1.1036 0.3319 0.157 Uiso 0.369(14) 1 calc PR A 4
H138 H 1.0045 1.1780 0.2712 0.157 Uiso 0.369(14) 1 calc PR A 4
H136 H 1.0888 1.0487 0.2388 0.157 Uiso 0.369(14) 1 calc PR A 4
C74 C 0.773(2) 1.047(3) 0.2954(15) 0.072(9) Uani 0.369(14) 1 d P A 4
H139 H 0.7238 1.0548 0.2424 0.108 Uiso 0.369(14) 1 calc PR A 4
H141 H 0.7865 1.1371 0.3281 0.108 Uiso 0.369(14) 1 calc PR A 4
H140 H 0.7152 0.9871 0.3198 0.108 Uiso 0.369(14) 1 calc PR A 4
C81 C 0.7709(15) 1.0342(13) 0.2999(7) 0.053(4) Uani 0.631(14) 1 d P A 3
H234 H 0.7846 1.0920 0.2604 0.079 Uiso 0.631(14) 1 calc PR A 3
H235 H 0.8022 1.0852 0.3531 0.079 Uiso 0.631(14) 1 calc PR A 3
H233 H 0.6693 1.0062 0.2942 0.079 Uiso 0.631(14) 1 calc PR A 3
C82 C 1.0825(17) 0.8154(19) 0.2792(10) 0.052(4) Uani 0.631(14) 1 d P A 3
H236 H 1.0376 0.7427 0.3008 0.078 Uiso 0.631(14) 1 calc PR A 3
H238 H 1.1782 0.8398 0.3094 0.078 Uiso 0.631(14) 1 calc PR A 3
H237 H 1.0904 0.7837 0.2235 0.078 Uiso 0.631(14) 1 calc PR A 3
C83 C 1.0644(12) 1.0636(14) 0.2894(6) 0.058(3) Uani 0.631(14) 1 d P A 3
H240 H 1.0140 1.1086 0.2474 0.087 Uiso 0.631(14) 1 calc PR A 3
H239 H 1.1652 1.0562 0.2828 0.087 Uiso 0.631(14) 1 calc PR A 3
H241 H 1.0579 1.1172 0.3411 0.087 Uiso 0.631(14) 1 calc PR A 3
C91 C -0.244(2) 0.3243(17) 1.1400(6) 0.054(5) Uani 0.336(17) 1 d PD B 2
C92 C -0.408(3) 0.258(3) 1.1422(17) 0.060(9) Uani 0.336(17) 1 d P B 2
H333 H -0.4197 0.1663 1.1116 0.090 Uiso 0.336(17) 1 calc PR B 2
H335 H -0.4802 0.3160 1.1191 0.090 Uiso 0.336(17) 1 calc PR B 2
H334 H -0.4198 0.2547 1.1971 0.090 Uiso 0.336(17) 1 calc PR B 2
C93 C -0.371(3) 0.547(4) 1.1352(17) 0.088(10) Uani 0.336(17) 1 d P B 2
H336 H -0.4605 0.4902 1.1229 0.132 Uiso 0.336(17) 1 calc PR B 2
H338 H -0.3697 0.6073 1.0956 0.132 Uiso 0.336(17) 1 calc PR B 2
H337 H -0.3658 0.6015 1.1879 0.132 Uiso 0.336(17) 1 calc PR B 2
C94 C -0.108(3) 0.522(3) 1.129(2) 0.045(5) Uani 0.336(17) 1 d P B 2
H339 H -0.0265 0.4669 1.1422 0.068 Uiso 0.336(17) 1 calc PR B 2
H340 H -0.0990 0.6081 1.1661 0.068 Uiso 0.336(17) 1 calc PR B 2
H341 H -0.1105 0.5418 1.0749 0.068 Uiso 0.336(17) 1 calc PR B 2
C101 C -0.1828(8) 0.3728(8) 1.1331(3) 0.0329(18) Uani 0.664(17) 1 d PD B 1
C102 C -0.0881(18) 0.4898(15) 1.1213(11) 0.047(3) Uani 0.664(17) 1 d P B 1
H433 H -0.0045 0.4541 1.0990 0.070 Uiso 0.664(17) 1 calc PR B 1
H434 H -0.0563 0.5480 1.1723 0.070 Uiso 0.664(17) 1 calc PR B 1
H435 H -0.1420 0.5432 1.0848 0.070 Uiso 0.664(17) 1 calc PR B 1
C103 C -0.3862(14) 0.5202(16) 1.1344(4) 0.048(2) Uani 0.664(17) 1 d P B 1
H437 H -0.3102 0.5923 1.1483 0.072 Uiso 0.664(17) 1 calc PR B 1
H436 H -0.4542 0.5342 1.1721 0.072 Uiso 0.664(17) 1 calc PR B 1
H438 H -0.4363 0.5227 1.0808 0.072 Uiso 0.664(17) 1 calc PR B 1
C104 C -0.4080(15) 0.2786(14) 1.1436(7) 0.053(4) Uani 0.664(17) 1 d P B 1
H439 H -0.3537 0.1962 1.1353 0.080 Uiso 0.664(17) 1 calc PR B 1
H441 H -0.4941 0.2704 1.1036 0.080 Uiso 0.664(17) 1 calc PR B 1
H440 H -0.4358 0.2897 1.1965 0.080 Uiso 0.664(17) 1 calc PR B 1
O1A O 0.46473(17) 0.94959(15) 0.43293(9) 0.0296(3) Uani 1 1 d . . .
H1A H 0.5201 0.8933 0.4138 0.036 Uiso 1 1 calc R . .
C1A C 0.4173(2) 0.9043(2) 0.49999(12) 0.0227(4) Uani 1 1 d . . .
O2A O 0.61876(17) 0.75125(15) 0.37267(10) 0.0318(3) Uani 1 1 d . . .
H3A H 0.6828 0.7441 0.3436 0.038 Uiso 1 1 calc R . .
C2A C 0.4199(2) 0.7460(2) 0.49092(12) 0.0215(4) Uani 1 1 d . . .
H2A H 0.3557 0.7058 0.4410 0.026 Uiso 1 1 calc R . .
O3A O 0.36933(14) 0.69720(14) 0.55634(8) 0.0241(3) Uani 1 1 d . . .
C3A C 0.4650(2) 0.6012(2) 0.58800(12) 0.0226(4) Uani 1 1 d . . .
O4A O 0.55892(15) 0.57006(14) 0.53161(8) 0.0248(3) Uani 1 1 d . . .
C4A C 0.5689(2) 0.6835(2) 0.49039(12) 0.0217(4) Uani 1 1 d . . .
H4A H 0.6445 0.7511 0.5213 0.026 Uiso 1 1 calc R . .
C5A C 0.6114(2) 0.6305(2) 0.40906(12) 0.0229(4) Uani 1 1 d . . .
C11A C 0.5113(2) 0.96924(19) 0.57706(12) 0.0228(4) Uani 1 1 d . . .
C12A C 0.6528(2) 1.0134(2) 0.57683(14) 0.0299(5) Uani 1 1 d . . .
H12A H 0.6899 1.0062 0.5283 0.036 Uiso 1 1 calc R . .
C13A C 0.7388(2) 1.0675(2) 0.64729(15) 0.0373(6) Uani 1 1 d . . .
H13A H 0.8355 1.0952 0.6470 0.045 Uiso 1 1 calc R . .
C14A C 0.6852(3) 1.0815(2) 0.71773(15) 0.0368(5) Uani 1 1 d . . .
H14A H 0.7447 1.1197 0.7657 0.044 Uiso 1 1 calc R . .
C15A C 0.5443(3) 1.0399(2) 0.71866(13) 0.0308(5) Uani 1 1 d . . .
H15A H 0.5069 1.0497 0.7671 0.037 Uiso 1 1 calc R . .
C16A C 0.4588(2) 0.9840(2) 0.64852(13) 0.0266(5) Uani 1 1 d . . .
H16A H 0.3625 0.9553 0.6493 0.032 Uiso 1 1 calc R . .
C17A C 0.2654(2) 0.9560(2) 0.49905(12) 0.0231(4) Uani 1 1 d . . .
C18A C 0.2510(2) 1.0960(2) 0.50009(13) 0.0282(5) Uani 1 1 d . . .
H18A H 0.3335 1.1529 0.5009 0.034 Uiso 1 1 calc R . .
C19A C 0.1190(2) 1.1529(2) 0.49991(13) 0.0319(5) Uani 1 1 d . . .
H19A H 0.1115 1.2482 0.5011 0.038 Uiso 1 1 calc R . .
C20A C -0.0029(2) 1.0709(2) 0.49794(14) 0.0343(5) Uani 1 1 d . . .
H20A H -0.0937 1.1097 0.4981 0.041 Uiso 1 1 calc R . .
C21A C 0.0095(2) 0.9318(3) 0.49582(15) 0.0364(5) Uani 1 1 d . . .
H21A H -0.0736 0.8750 0.4937 0.044 Uiso 1 1 calc R . .
C22A C 0.1431(2) 0.8748(2) 0.49678(14) 0.0304(5) Uani 1 1 d . . .
H22A H 0.1504 0.7795 0.4959 0.037 Uiso 1 1 calc R . .
C31A C 0.5487(2) 0.6636(2) 0.66767(12) 0.0249(4) Uani 1 1 d . . .
H112 H 0.4811 0.6999 0.7034 0.030 Uiso 1 1 calc R . .
H111 H 0.6110 0.7408 0.6606 0.030 Uiso 1 1 calc R . .
C32A C 0.6420(2) 0.5596(2) 0.70648(13) 0.0306(5) Uani 1 1 d . . .
H113 H 0.7184 0.5327 0.6746 0.037 Uiso 1 1 calc R . .
H114 H 0.6883 0.6025 0.7600 0.037 Uiso 1 1 calc R . .
C33A C 0.5530(3) 0.4329(2) 0.71289(13) 0.0313(5) Uani 1 1 d . . .
H115 H 0.6161 0.3663 0.7358 0.038 Uiso 1 1 calc R . .
H116 H 0.4816 0.4581 0.7485 0.038 Uiso 1 1 calc R . .
C34A C 0.4768(2) 0.3691(2) 0.63145(13) 0.0285(5) Uani 1 1 d . . .
H118 H 0.4173 0.2884 0.6362 0.034 Uiso 1 1 calc R . .
H117 H 0.5485 0.3383 0.5971 0.034 Uiso 1 1 calc R . .
C35A C 0.3811(2) 0.4716(2) 0.59337(12) 0.0255(4) Uani 1 1 d . . .
H119 H 0.3362 0.4288 0.5395 0.031 Uiso 1 1 calc R . .
H120 H 0.3036 0.4950 0.6251 0.031 Uiso 1 1 calc R . .
C51A C 0.4960(2) 0.5295(2) 0.35984(13) 0.0274(5) Uani 1 1 d . . .
C52A C 0.3981(2) 0.5719(3) 0.30072(14) 0.0374(6) Uani 1 1 d . . .
H52A H 0.4034 0.6633 0.2913 0.045 Uiso 1 1 calc R . .
C53A C 0.2930(3) 0.4808(3) 0.25573(16) 0.0520(8) Uani 1 1 d . . .
H53A H 0.2271 0.5097 0.2152 0.062 Uiso 1 1 calc R . .
C54A C 0.2844(3) 0.3492(3) 0.26980(18) 0.0564(8) Uani 1 1 d . . .
H54A H 0.2122 0.2873 0.2388 0.068 Uiso 1 1 calc R . .
C55A C 0.3800(3) 0.3050(3) 0.32904(18) 0.0517(7) Uani 1 1 d . . .
H55A H 0.3722 0.2139 0.3388 0.062 Uiso 1 1 calc R . .
C56A C 0.4872(3) 0.3951(2) 0.37389(15) 0.0363(5) Uani 1 1 d . . .
H56A H 0.5538 0.3654 0.4138 0.044 Uiso 1 1 calc R . .
C57A C 0.7590(2) 0.5686(2) 0.41638(12) 0.0238(4) Uani 1 1 d . . .
C58A C 0.8037(2) 0.5057(2) 0.34756(13) 0.0324(5) Uani 1 1 d . . .
H58A H 0.7389 0.4940 0.2992 0.039 Uiso 1 1 calc R . .
C59A C 0.9410(3) 0.4593(3) 0.34759(15) 0.0367(5) Uani 1 1 d . . .
H59A H 0.9693 0.4173 0.2995 0.044 Uiso 1 1 calc R . .
C60A C 1.0366(2) 0.4741(2) 0.41729(14) 0.0334(5) Uani 1 1 d . . .
H60A H 1.1314 0.4443 0.4173 0.040 Uiso 1 1 calc R . .
C61A C 0.9931(2) 0.5321(2) 0.48640(14) 0.0325(5) Uani 1 1 d . . .
H61A H 1.0575 0.5404 0.5348 0.039 Uiso 1 1 calc R . .
C62A C 0.8552(2) 0.5793(2) 0.48660(13) 0.0281(5) Uani 1 1 d . . .
H62A H 0.8268 0.6192 0.5351 0.034 Uiso 1 1 calc R . .
O1B O 0.22580(17) 0.34730(14) 0.99646(9) 0.0289(3) Uani 1 1 d . . .
H1B H 0.1670 0.2992 1.0135 0.035 Uiso 1 1 calc R . .
C1B C 0.2662(2) 0.2737(2) 0.92639(12) 0.0227(4) Uani 1 1 d . . .
O2B O 0.06794(17) 0.17286(15) 1.05659(9) 0.0305(3) Uani 1 1 d . . .
H3B H -0.0041 0.1838 1.0796 0.037 Uiso 1 1 calc R . .
C2B C 0.2567(2) 0.1185(2) 0.93269(11) 0.0215(4) Uani 1 1 d . . .
H2B H 0.3236 0.1015 0.9803 0.026 Uiso 1 1 calc R . .
O3B O 0.29840(15) 0.04296(14) 0.86321(8) 0.0247(3) Uani 1 1 d . . .
C3B C 0.1971(2) -0.06874(19) 0.83226(12) 0.0227(4) Uani 1 1 d . . .
O4B O 0.10971(15) -0.07749(14) 0.89145(8) 0.0252(3) Uani 1 1 d . . .
C4B C 0.1063(2) 0.05550(19) 0.93451(12) 0.0223(4) Uani 1 1 d . . .
H4B H 0.0318 0.1073 0.9057 0.027 Uiso 1 1 calc R . .
C5B C 0.0637(2) 0.0365(2) 1.01544(12) 0.0235(4) Uani 1 1 d . . .
C11B C 0.1701(2) 0.30470(19) 0.85201(12) 0.0233(4) Uani 1 1 d . . .
C12B C 0.0342(2) 0.3535(2) 0.85602(14) 0.0311(5) Uani 1 1 d . . .
H12B H 0.0015 0.3714 0.9058 0.037 Uiso 1 1 calc R . .
C13B C -0.0543(3) 0.3765(3) 0.78791(16) 0.0389(6) Uani 1 1 d . . .
H13B H -0.1467 0.4099 0.7917 0.047 Uiso 1 1 calc R . .
C14B C -0.0094(3) 0.3514(2) 0.71528(15) 0.0381(6) Uani 1 1 d . . .
H14B H -0.0707 0.3661 0.6689 0.046 Uiso 1 1 calc R . .
C15B C 0.1265(2) 0.3043(2) 0.71048(14) 0.0316(5) Uani 1 1 d . . .
H15B H 0.1590 0.2875 0.6606 0.038 Uiso 1 1 calc R . .
C16B C 0.2157(2) 0.2815(2) 0.77861(13) 0.0262(4) Uani 1 1 d . . .
H16B H 0.3088 0.2498 0.7747 0.031 Uiso 1 1 calc R . .
C17B C 0.4193(2) 0.3275(2) 0.92584(12) 0.0233(4) Uani 1 1 d . . .
C18B C 0.4371(2) 0.4658(2) 0.92048(13) 0.0279(5) Uani 1 1 d . . .
H18B H 0.3558 0.5202 0.9167 0.034 Uiso 1 1 calc R . .
C19B C 0.5718(3) 0.5248(2) 0.92067(14) 0.0334(5) Uani 1 1 d . . .
H19B H 0.5822 0.6185 0.9165 0.040 Uiso 1 1 calc R . .
C20B C 0.6909(2) 0.4463(2) 0.92700(13) 0.0342(5) Uani 1 1 d . . .
H20B H 0.7833 0.4863 0.9277 0.041 Uiso 1 1 calc R . .
C21B C 0.6751(2) 0.3097(2) 0.93230(14) 0.0340(5) Uani 1 1 d . . .
H21B H 0.7570 0.2561 0.9364 0.041 Uiso 1 1 calc R . .
C22B C 0.5398(2) 0.2499(2) 0.93162(13) 0.0283(5) Uani 1 1 d . . .
H22B H 0.5300 0.1559 0.9351 0.034 Uiso 1 1 calc R . .
C31B C 0.1061(2) -0.0425(2) 0.75548(12) 0.0264(4) Uani 1 1 d . . .
H222 H 0.0474 0.0371 0.7671 0.032 Uiso 1 1 calc R . .
H221 H 0.1697 -0.0213 0.7179 0.032 Uiso 1 1 calc R . .
C32B C 0.0083(3) -0.1670(2) 0.71766(13) 0.0326(5) Uani 1 1 d . . .
H223 H -0.0633 -0.1813 0.7523 0.039 Uiso 1 1 calc R . .
H224 H -0.0437 -0.1510 0.6661 0.039 Uiso 1 1 calc R . .
C33B C 0.0952(3) -0.2939(2) 0.70526(14) 0.0357(5) Uani 1 1 d . . .
H226 H 0.1625 -0.2816 0.6679 0.043 Uiso 1 1 calc R . .
H225 H 0.0298 -0.3735 0.6814 0.043 Uiso 1 1 calc R . .
C34B C 0.1797(3) -0.3214(2) 0.78368(14) 0.0335(5) Uani 1 1 d . . .
H227 H 0.1125 -0.3400 0.8199 0.040 Uiso 1 1 calc R . .
H228 H 0.2371 -0.4025 0.7738 0.040 Uiso 1 1 calc R . .
C35B C 0.2785(2) -0.1983(2) 0.82187(13) 0.0287(5) Uani 1 1 d . . .
H229 H 0.3271 -0.2142 0.8742 0.034 Uiso 1 1 calc R . .
H230 H 0.3529 -0.1872 0.7884 0.034 Uiso 1 1 calc R . .
C51B C 0.1728(2) -0.0475(2) 1.06100(12) 0.0271(4) Uani 1 1 d . . .
C52B C 0.2779(2) 0.0161(3) 1.12071(14) 0.0375(6) Uani 1 1 d . . .
H52B H 0.2819 0.1126 1.1344 0.045 Uiso 1 1 calc R . .
C53B C 0.3779(3) -0.0597(4) 1.16099(17) 0.0529(8) Uani 1 1 d . . .
H53B H 0.4483 -0.0144 1.2023 0.063 Uiso 1 1 calc R . .
C54B C 0.3759(3) -0.1983(4) 1.14181(19) 0.0577(9) Uani 1 1 d . . .
H54B H 0.4448 -0.2490 1.1694 0.069 Uiso 1 1 calc R . .
C55B C 0.2731(3) -0.2640(3) 1.08217(19) 0.0530(8) Uani 1 1 d . . .
H55B H 0.2713 -0.3602 1.0682 0.064 Uiso 1 1 calc R . .
C56B C 0.1714(3) -0.1887(2) 1.04211(15) 0.0364(5) Uani 1 1 d . . .
H56B H 0.1004 -0.2348 1.0014 0.044 Uiso 1 1 calc R . .
C57B C -0.0887(2) -0.0257(2) 1.00736(13) 0.0250(4) Uani 1 1 d . . .
C58B C -0.1366(2) -0.0592(2) 1.07487(14) 0.0336(5) Uani 1 1 d . . .
H58B H -0.0714 -0.0510 1.1230 0.040 Uiso 1 1 calc R . .
C59B C -0.2774(3) -0.1042(3) 1.07334(15) 0.0393(6) Uani 1 1 d . . .
H59B H -0.3080 -0.1256 1.1201 0.047 Uiso 1 1 calc R . .
C60B C -0.3723(2) -0.1175(2) 1.00368(15) 0.0366(5) Uani 1 1 d . . .
H60B H -0.4692 -0.1465 1.0024 0.044 Uiso 1 1 calc R . .
C61B C -0.3262(2) -0.0886(2) 0.93543(15) 0.0340(5) Uani 1 1 d . . .
H61B H -0.3913 -0.0997 0.8872 0.041 Uiso 1 1 calc R . .
C62B C -0.1849(2) -0.0432(2) 0.93688(13) 0.0293(5) Uani 1 1 d . . .
H62B H -0.1542 -0.0243 0.8897 0.035 Uiso 1 1 calc R . .

loop_
_atom_site_aniso_label
_atom_site_aniso_U_11
_atom_site_aniso_U_22
_atom_site_aniso_U_33
_atom_site_aniso_U_23
_atom_site_aniso_U_13
_atom_site_aniso_U_12
N1 0.051(7) 0.065(7) 0.038(4) 0.007(3) 0.002(3) 0.003(5)
N2 0.030(3) 0.054(3) 0.0304(18) 0.0079(15) 0.0066(14) -0.005(3)
C2 0.037(4) 0.043(4) 0.029(2) 0.008(2) 0.011(2) -0.007(3)
N3 0.087(12) 0.068(8) 0.022(4) -0.006(4) 0.004(4) 0.017(9)
N4 0.025(3) 0.038(3) 0.0320(17) -0.0026(14) 0.0084(13) -0.001(3)
O5 0.042(4) 0.046(3) 0.0643(15) 0.011(3) 0.031(4) 0.001(3)
O6 0.042(4) 0.046(3) 0.0643(15) 0.011(3) 0.031(4) 0.001(3)
O7 0.027(6) 0.034(5) 0.041(6) 0.009(3) 0.025(5) 0.013(4)
O8 0.047(4) 0.060(5) 0.059(5) -0.001(3) 0.033(3) 0.007(4)
C71 0.043(7) 0.066(8) 0.035(4) 0.014(4) 0.020(4) 0.005(7)
C72 0.062(15) 0.095(17) 0.061(16) 0.000(11) 0.034(11) 0.043(11)
C73 0.158(19) 0.064(9) 0.070(11) 0.023(7) -0.052(10) -0.072(11)
C74 0.043(11) 0.110(18) 0.074(14) 0.018(11) 0.037(9) 0.034(9)
C81 0.057(8) 0.045(4) 0.050(6) 0.007(4) -0.012(4) 0.000(4)
C82 0.054(8) 0.061(6) 0.042(7) 0.012(4) 0.005(5) 0.002(5)
C83 0.070(4) 0.072(6) 0.029(3) -0.003(3) 0.016(4) -0.039(4)
C91 0.055(11) 0.071(9) 0.029(5) -0.015(5) 0.006(5) -0.002(12)
C92 0.054(14) 0.055(10) 0.076(15) 0.027(8) 0.014(9) -0.038(9)
C93 0.087(17) 0.067(14) 0.108(17) 0.013(9) 0.005(12) 0.050(13)
C94 0.017(6) 0.055(14) 0.060(12) 0.002(10) 0.002(6) -0.003(8)
C101 0.031(3) 0.038(4) 0.027(2) -0.0076(19) 0.0061(18) 0.007(3)
C102 0.045(6) 0.048(5) 0.043(4) -0.005(4) 0.003(4) 0.006(4)
C103 0.059(4) 0.064(6) 0.021(3) 0.003(2) 0.005(3) 0.027(3)
C104 0.055(8) 0.069(7) 0.034(5) -0.007(4) 0.013(4) 0.008(6)
O1A 0.0396(9) 0.0243(7) 0.0286(8) 0.0069(6) 0.0132(7) 0.0059(6)
C1A 0.0244(10) 0.0206(10) 0.0230(10) 0.0036(8) 0.0034(8) 0.0006(8)
O2A 0.0367(9) 0.0288(8) 0.0356(9) 0.0108(6) 0.0175(7) 0.0074(6)
C2A 0.0222(10) 0.0217(10) 0.0195(9) 0.0016(7) 0.0019(8) -0.0004(8)
O3A 0.0246(7) 0.0233(7) 0.0263(7) 0.0076(6) 0.0061(6) 0.0040(6)
C3A 0.0233(10) 0.0221(10) 0.0224(10) 0.0026(8) 0.0043(8) 0.0040(8)
O4A 0.0294(7) 0.0224(7) 0.0247(7) 0.0042(6) 0.0094(6) 0.0063(6)
C4A 0.0233(10) 0.0199(9) 0.0212(10) 0.0013(8) 0.0033(8) -0.0004(8)
C5A 0.0242(10) 0.0229(10) 0.0220(10) 0.0029(8) 0.0055(8) 0.0005(8)
C11A 0.0233(10) 0.0163(9) 0.0274(11) 0.0016(8) 0.0011(8) 0.0022(7)
C12A 0.0261(11) 0.0242(10) 0.0378(12) -0.0003(9) 0.0056(9) 0.0007(8)
C13A 0.0240(11) 0.0308(12) 0.0516(15) -0.0024(10) -0.0020(10) -0.0026(9)
C14A 0.0389(13) 0.0265(11) 0.0377(13) -0.0029(9) -0.0091(10) 0.0017(9)
C15A 0.0415(13) 0.0226(11) 0.0262(11) 0.0008(8) 0.0005(10) 0.0077(9)
C16A 0.0260(11) 0.0210(10) 0.0313(11) 0.0026(8) 0.0018(9) 0.0017(8)
C17A 0.0252(10) 0.0233(10) 0.0194(10) 0.0019(8) 0.0007(8) 0.0033(8)
C18A 0.0294(11) 0.0242(10) 0.0289(11) 0.0023(8) -0.0005(9) 0.0003(8)
C19A 0.0375(12) 0.0259(11) 0.0309(12) 0.0030(9) 0.0006(10) 0.0091(9)
C20A 0.0293(12) 0.0386(13) 0.0353(13) 0.0069(10) 0.0039(10) 0.0126(10)
C21A 0.0252(11) 0.0383(13) 0.0458(14) 0.0082(11) 0.0048(10) 0.0004(9)
C22A 0.0282(11) 0.0246(11) 0.0377(12) 0.0051(9) 0.0020(9) 0.0022(9)
C31A 0.0264(10) 0.0222(10) 0.0256(11) 0.0002(8) 0.0053(9) 0.0008(8)
C32A 0.0287(11) 0.0316(12) 0.0288(11) 0.0041(9) -0.0034(9) 0.0006(9)
C33A 0.0352(12) 0.0295(12) 0.0288(11) 0.0088(9) -0.0010(9) 0.0043(9)
C34A 0.0296(11) 0.0239(10) 0.0320(12) 0.0054(8) 0.0033(9) 0.0020(8)
C35A 0.0258(10) 0.0247(10) 0.0247(10) 0.0026(8) 0.0011(9) -0.0008(8)
C51A 0.0236(10) 0.0348(12) 0.0227(10) -0.0030(9) 0.0085(8) 0.0007(9)
C52A 0.0292(12) 0.0524(15) 0.0275(12) -0.0034(10) 0.0041(10) 0.0056(10)
C53A 0.0297(13) 0.082(2) 0.0346(14) -0.0153(13) 0.0001(11) 0.0005(13)
C54A 0.0338(14) 0.074(2) 0.0488(17) -0.0300(15) 0.0096(12) -0.0149(13)
C55A 0.0480(16) 0.0440(15) 0.0592(18) -0.0180(13) 0.0258(14) -0.0165(12)
C56A 0.0391(13) 0.0325(12) 0.0352(13) -0.0067(10) 0.0125(10) -0.0062(10)
C57A 0.0257(10) 0.0220(10) 0.0238(10) 0.0021(8) 0.0068(8) -0.0023(8)
C58A 0.0304(12) 0.0401(13) 0.0243(11) -0.0004(9) 0.0016(9) 0.0056(10)
C59A 0.0367(13) 0.0436(14) 0.0305(12) 0.0002(10) 0.0115(10) 0.0122(10)
C60A 0.0267(12) 0.0357(12) 0.0382(13) 0.0053(10) 0.0062(10) 0.0088(9)
C61A 0.0285(11) 0.0357(12) 0.0306(12) 0.0006(9) 0.0001(9) 0.0039(9)
C62A 0.0281(11) 0.0279(11) 0.0265(11) -0.0021(8) 0.0045(9) 0.0017(9)
O1B 0.0369(8) 0.0222(7) 0.0274(8) -0.0045(6) 0.0134(6) -0.0020(6)
C1B 0.0242(10) 0.0213(10) 0.0217(10) -0.0012(8) 0.0054(8) 0.0018(8)
O2B 0.0334(8) 0.0231(7) 0.0343(8) -0.0067(6) 0.0155(7) -0.0024(6)
C2B 0.0247(10) 0.0208(10) 0.0186(10) -0.0012(7) 0.0064(8) 0.0023(8)
O3B 0.0261(7) 0.0213(7) 0.0253(7) -0.0045(6) 0.0089(6) -0.0028(6)
C3B 0.0234(10) 0.0205(10) 0.0233(10) -0.0005(8) 0.0052(8) -0.0023(8)
O4B 0.0306(8) 0.0199(7) 0.0241(7) -0.0033(6) 0.0088(6) -0.0036(6)
C4B 0.0246(10) 0.0170(9) 0.0239(10) -0.0005(7) 0.0030(8) 0.0003(8)
C5B 0.0260(10) 0.0198(10) 0.0243(10) -0.0008(8) 0.0067(8) 0.0016(8)
C11B 0.0225(10) 0.0166(9) 0.0301(11) 0.0026(8) 0.0034(8) -0.0031(8)
C12B 0.0259(11) 0.0295(11) 0.0394(13) 0.0090(9) 0.0066(9) -0.0006(9)
C13B 0.0232(11) 0.0394(13) 0.0541(16) 0.0130(11) 0.0006(11) -0.0001(9)
C14B 0.0333(12) 0.0336(12) 0.0432(14) 0.0143(10) -0.0145(11) -0.0095(10)
C15B 0.0381(13) 0.0262(11) 0.0284(11) 0.0056(9) -0.0011(9) -0.0088(9)
C16B 0.0273(11) 0.0218(10) 0.0285(11) 0.0027(8) 0.0026(9) -0.0026(8)
C17B 0.0270(11) 0.0247(10) 0.0161(9) -0.0009(8) 0.0012(8) -0.0030(8)
C18B 0.0285(11) 0.0252(11) 0.0280(11) -0.0006(9) 0.0030(9) -0.0007(8)
C19B 0.0378(12) 0.0290(11) 0.0309(12) -0.0019(9) 0.0056(10) -0.0096(9)
C20B 0.0280(12) 0.0411(13) 0.0301(12) -0.0036(10) 0.0039(9) -0.0097(10)
C21B 0.0236(11) 0.0408(13) 0.0351(12) 0.0004(10) 0.0019(9) 0.0015(9)
C22B 0.0282(11) 0.0256(11) 0.0291(11) 0.0010(8) 0.0018(9) 0.0001(8)
C31B 0.0314(11) 0.0224(10) 0.0250(11) 0.0006(8) 0.0068(9) 0.0017(8)
C32B 0.0365(12) 0.0296(12) 0.0275(12) -0.0011(9) -0.0018(10) -0.0031(9)
C33B 0.0460(14) 0.0262(11) 0.0298(12) -0.0061(9) 0.0010(10) -0.0036(10)
C34B 0.0417(13) 0.0214(11) 0.0345(12) -0.0033(9) 0.0047(10) 0.0013(9)
C35B 0.0305(11) 0.0244(11) 0.0296(11) -0.0015(8) 0.0051(9) 0.0022(9)
C51B 0.0254(10) 0.0356(12) 0.0231(11) 0.0077(9) 0.0092(9) 0.0032(9)
C52B 0.0284(12) 0.0554(16) 0.0303(12) 0.0104(11) 0.0069(10) -0.0019(11)
C53B 0.0300(13) 0.092(2) 0.0413(16) 0.0263(15) 0.0039(11) 0.0044(14)
C54B 0.0416(16) 0.091(3) 0.0563(18) 0.0449(17) 0.0192(14) 0.0293(16)
C55B 0.0585(18) 0.0514(17) 0.0642(19) 0.0312(14) 0.0324(16) 0.0252(14)
C56B 0.0401(13) 0.0356(13) 0.0383(13) 0.0118(10) 0.0149(10) 0.0075(10)
C57B 0.0261(11) 0.0199(10) 0.0292(11) 0.0013(8) 0.0079(9) 0.0017(8)
C58B 0.0316(12) 0.0397(13) 0.0287(12) 0.0028(10) 0.0062(9) -0.0034(10)
C59B 0.0394(13) 0.0443(14) 0.0359(13) 0.0035(10) 0.0161(11) -0.0079(11)
C60B 0.0275(12) 0.0325(12) 0.0487(15) 0.0006(10) 0.0096(11) -0.0040(9)
C61B 0.0287(12) 0.0312(12) 0.0406(14) 0.0060(10) 0.0003(10) -0.0009(9)
C62B 0.0290(11) 0.0289(11) 0.0303(12) 0.0060(9) 0.0041(9) -0.0003(9)

loop_
_atom_type_symbol
_atom_type_description
_atom_type_scat_dispersion_real
_atom_type_scat_dispersion_imag
_atom_type_scat_source
C C 0.0033 0.0016 'International Tables Vol C Tables 4.2.6.8 and 6.1.1.4'
H H 0.0000 0.0000 'International Tables Vol C Tables 4.2.6.8 and 6.1.1.4'
N N 0.0061 0.0033 'International Tables Vol C Tables 4.2.6.8 and 6.1.1.4'
O O 0.0106 0.0060 'International Tables Vol C Tables 4.2.6.8 and 6.1.1.4'

loop_
_geom_angle_atom_site_label_1
_geom_angle_atom_site_label_2
_geom_angle_atom_site_label_3
_geom_angle
_geom_angle_site_symmetry_1
_geom_angle_site_symmetry_3
_geom_angle_publ_flag
C71 N1 C74 121.2(17) . . ?
C71 N1 C73 119.8(16) . . ?
C74 N1 C73 118.8(17) . . ?
C2 N2 C82 117.1(9) . . ?
C2 N2 C83 122.6(7) . . ?
C82 N2 C83 120.3(9) . . ?
O6 C2 N2 124.5(9) . . ?
O6 C2 C81 118.8(8) . . ?
N2 C2 C81 116.7(8) . . ?
C91 N3 C94 124(2) . . ?
C91 N3 C93 124(2) . . ?
C94 N3 C93 113(2) . . ?
C101 N4 C104 118.1(9) . . ?
C101 N4 C103 121.6(8) . . ?
C104 N4 C103 120.3(9) . . ?
O5 C71 N1 124.3(18) . . ?
O5 C71 C72 116.9(19) . . ?
N1 C71 C72 118.8(17) . . ?
O7 C91 N3 127(3) . . ?
O7 C91 C92 117(2) . . ?
N3 C91 C92 115.8(19) . . ?
O8 C101 N4 123.7(12) . . ?
O8 C101 C102 116.0(10) . . ?
N4 C101 C102 120.3(8) . . ?
O1A C1A C11A 110.96(16) . . ?
O1A C1A C17A 104.13(16) . . ?
C11A C1A C17A 109.18(16) . . ?
O1A C1A C2A 109.81(16) . . ?
C11A C1A C2A 110.06(16) . . ?
C17A C1A C2A 112.57(16) . . ?
O3A C2A C4A 103.04(15) . . ?
O3A C2A C1A 111.10(15) . . ?
C4A C2A C1A 116.50(16) . . ?
C2A O3A C3A 111.05(14) . . ?
O4A C3A O3A 105.07(15) . . ?
O4A C3A C31A 110.34(16) . . ?
O3A C3A C31A 110.97(16) . . ?
O4A C3A C35A 108.70(16) . . ?
O3A C3A C35A 109.97(16) . . ?
C31A C3A C35A 111.58(17) . . ?
C3A O4A C4A 108.66(14) . . ?
O4A C4A C5A 108.11(15) . . ?
O4A C4A C2A 103.34(15) . . ?
C5A C4A C2A 117.13(16) . . ?
O2A C5A C51A 109.84(17) . . ?
O2A C5A C57A 108.77(16) . . ?
C51A C5A C57A 111.48(16) . . ?
O2A C5A C4A 103.84(16) . . ?
C51A C5A C4A 110.42(16) . . ?
C57A C5A C4A 112.19(16) . . ?
C16A C11A C12A 118.78(19) . . ?
C16A C11A C1A 120.79(18) . . ?
C12A C11A C1A 120.42(19) . . ?
C13A C12A C11A 120.0(2) . . ?
C14A C13A C12A 120.5(2) . . ?
C13A C14A C15A 120.0(2) . . ?
C16A C15A C14A 119.6(2) . . ?
C15A C16A C11A 121.1(2) . . ?
C22A C17A C18A 118.34(19) . . ?
C22A C17A C1A 125.04(17) . . ?
C18A C17A C1A 116.63(18) . . ?
C19A C18A C17A 121.1(2) . . ?
C18A C19A C20A 120.1(2) . . ?
C21A C20A C19A 119.3(2) . . ?
C20A C21A C22A 120.4(2) . . ?
C17A C22A C21A 120.6(2) . . ?
C3A C31A C32A 112.19(17) . . ?
C33A C32A C31A 111.42(17) . . ?
C34A C33A C32A 109.89(19) . . ?
C33A C34A C35A 110.88(18) . . ?
C3A C35A C34A 112.07(17) . . ?
C52A C51A C56A 119.8(2) . . ?
C52A C51A C5A 119.8(2) . . ?
C56A C51A C5A 120.5(2) . . ?
C53A C52A C51A 120.1(3) . . ?
C54A C53A C52A 120.0(3) . . ?
C53A C54A C55A 120.9(2) . . ?
C56A C55A C54A 119.6(3) . . ?
C55A C56A C51A 119.6(3) . . ?
C58A C57A C62A 117.61(19) . . ?
C58A C57A C5A 117.74(18) . . ?
C62A C57A C5A 124.50(18) . . ?
C57A C58A C59A 121.5(2) . . ?
C60A C59A C58A 120.2(2) . . ?
C61A C60A C59A 119.1(2) . . ?
C60A C61A C62A 120.8(2) . . ?
C57A C62A C61A 120.6(2) . . ?
O1B C1B C17B 104.69(15) . . ?
O1B C1B C11B 111.16(16) . . ?
C17B C1B C11B 108.65(16) . . ?
O1B C1B C2B 107.66(16) . . ?
C17B C1B C2B 113.05(16) . . ?
C11B C1B C2B 111.44(16) . . ?
O3B C2B C4B 103.47(15) . . ?
O3B C2B C1B 108.52(16) . . ?
C4B C2B C1B 116.71(16) . . ?
C2B O3B C3B 109.60(15) . . ?
O4B C3B O3B 106.14(15) . . ?
O4B C3B C35B 108.10(16) . . ?
O3B C3B C35B 108.24(16) . . ?
O4B C3B C31B 110.46(16) . . ?
O3B C3B C31B 110.37(16) . . ?
C35B C3B C31B 113.23(17) . . ?
C4B O4B C3B 107.26(15) . . ?
O4B C4B C2B 102.98(15) . . ?
O4B C4B C5B 105.99(16) . . ?
C2B C4B C5B 118.84(16) . . ?
O2B C5B C57B 108.63(16) . . ?
O2B C5B C51B 109.90(17) . . ?
C57B C5B C51B 110.87(17) . . ?
O2B C5B C4B 103.03(16) . . ?
C57B C5B C4B 112.52(17) . . ?
C51B C5B C4B 111.56(16) . . ?
C16B C11B C12B 118.3(2) . . ?
C16B C11B C1B 120.65(18) . . ?
C12B C11B C1B 121.05(19) . . ?
C11B C12B C13B 120.7(2) . . ?
C14B C13B C12B 120.7(2) . . ?
C13B C14B C15B 119.2(2) . . ?
C14B C15B C16B 120.2(2) . . ?
C11B C16B C15B 120.8(2) . . ?
C22B C17B C18B 118.56(19) . . ?
C22B C17B C1B 124.79(18) . . ?
C18B C17B C1B 116.64(18) . . ?
C19B C18B C17B 121.0(2) . . ?
C20B C19B C18B 119.7(2) . . ?
C21B C20B C19B 120.0(2) . . ?
C20B C21B C22B 120.5(2) . . ?
C17B C22B C21B 120.2(2) . . ?
C32B C31B C3B 110.71(17) . . ?
C33B C32B C31B 110.62(19) . . ?
C32B C33B C34B 111.35(18) . . ?
C35B C34B C33B 109.88(19) . . ?
C3B C35B C34B 111.77(18) . . ?
C52B C51B C56B 117.9(2) . . ?
C52B C51B C5B 120.8(2) . . ?
C56B C51B C5B 121.3(2) . . ?
C51B C52B C53B 120.7(3) . . ?
C54B C53B C52B 120.9(3) . . ?
C53B C54B C55B 119.5(2) . . ?
C54B C55B C56B 120.0(3) . . ?
C51B C56B C55B 121.0(3) . . ?
C62B C57B C58B 118.1(2) . . ?
C62B C57B C5B 123.20(19) . . ?
C58B C57B C5B 118.57(19) . . ?
C59B C58B C57B 121.5(2) . . ?
C60B C59B C58B 119.6(2) . . ?
C59B C60B C61B 119.8(2) . . ?
C60B C61B C62B 120.6(2) . . ?
C57B C62B C61B 120.2(2) . . ?

loop_
_geom_bond_atom_site_label_1
_geom_bond_atom_site_label_2
_geom_bond_distance
_geom_bond_site_symmetry_2
_geom_bond_publ_flag
N1 C71 1.31(2) . ?
N1 C74 1.41(2) . ?
N1 C73 1.60(3) . ?
N2 C2 1.344(10) . ?
N2 C82 1.39(2) . ?
N2 C83 1.448(14) . ?
C2 O6 1.2012(11) . ?
C2 C81 1.538(15) . ?
N3 C91 1.28(3) . ?
N3 C94 1.41(3) . ?
N3 C93 1.61(3) . ?
N4 C101 1.365(10) . ?
N4 C104 1.374(16) . ?
N4 C103 1.437(16) . ?
O5 C71 1.2007(12) . ?
O7 C91 1.2004(11) . ?
O8 C101 1.2008(11) . ?
C71 C72 1.66(3) . ?
C91 C92 1.68(3) . ?
C101 C102 1.51(2) . ?
O1A C1A 1.434(3) . ?
C1A C11A 1.529(3) . ?
C1A C17A 1.536(3) . ?
C1A C2A 1.559(3) . ?
O2A C5A 1.444(3) . ?
C2A O3A 1.437(2) . ?
C2A C4A 1.553(3) . ?
O3A C3A 1.443(2) . ?
C3A O4A 1.419(2) . ?
C3A C31A 1.516(3) . ?
C3A C35A 1.520(3) . ?
O4A C4A 1.433(2) . ?
C4A C5A 1.539(3) . ?
C5A C51A 1.528(3) . ?
C5A C57A 1.534(3) . ?
C11A C16A 1.388(3) . ?
C11A C12A 1.398(3) . ?
C12A C13A 1.385(3) . ?
C13A C14A 1.376(4) . ?
C14A C15A 1.390(4) . ?
C15A C16A 1.383(3) . ?
C17A C22A 1.387(3) . ?
C17A C18A 1.400(3) . ?
C18A C19A 1.382(3) . ?
C19A C20A 1.389(3) . ?
C20A C21A 1.386(3) . ?
C21A C22A 1.396(3) . ?
C31A C32A 1.542(3) . ?
C32A C33A 1.527(3) . ?
C33A C34A 1.519(3) . ?
C34A C35A 1.537(3) . ?
C51A C52A 1.396(3) . ?
C51A C56A 1.398(3) . ?
C52A C53A 1.387(4) . ?
C53A C54A 1.371(5) . ?
C54A C55A 1.394(5) . ?
C55A C56A 1.393(4) . ?
C57A C58A 1.385(3) . ?
C57A C62A 1.393(3) . ?
C58A C59A 1.387(3) . ?
C59A C60A 1.381(3) . ?
C60A C61A 1.370(3) . ?
C61A C62A 1.396(3) . ?
O1B C1B 1.424(2) . ?
C1B C17B 1.533(3) . ?
C1B C11B 1.537(3) . ?
C1B C2B 1.566(3) . ?
O2B C5B 1.428(2) . ?
C2B O3B 1.428(2) . ?
C2B C4B 1.548(3) . ?
O3B C3B 1.433(2) . ?
C3B O4B 1.419(3) . ?
C3B C35B 1.517(3) . ?
C3B C31B 1.532(3) . ?
O4B C4B 1.418(2) . ?
C4B C5B 1.550(3) . ?
C5B C57B 1.533(3) . ?
C5B C51B 1.543(3) . ?
C11B C16B 1.389(3) . ?
C11B C12B 1.391(3) . ?
C12B C13B 1.392(3) . ?
C13B C14B 1.374(4) . ?
C14B C15B 1.387(4) . ?
C15B C16B 1.395(3) . ?
C17B C22B 1.390(3) . ?
C17B C18B 1.401(3) . ?
C18B C19B 1.389(3) . ?
C19B C20B 1.385(3) . ?
C20B C21B 1.381(3) . ?
C21B C22B 1.396(3) . ?
C31B C32B 1.528(3) . ?
C32B C33B 1.527(3) . ?
C33B C34B 1.534(3) . ?
C34B C35B 1.524(3) . ?
C51B C52B 1.385(3) . ?
C51B C56B 1.391(3) . ?
C52B C53B 1.396(4) . ?
C53B C54B 1.366(5) . ?
C54B C55B 1.378(5) . ?
C55B C56B 1.400(4) . ?
C57B C62B 1.393(3) . ?
C57B C58B 1.397(3) . ?
C58B C59B 1.389(3) . ?
C59B C60B 1.378(4) . ?
C60B C61B 1.386(4) . ?
C61B C62B 1.395(3) . ?

loop_
_geom_hbond_atom_site_label_D
_geom_hbond_atom_site_label_H
_geom_hbond_atom_site_label_A
_geom_hbond_distance_DH
_geom_hbond_distance_HA
_geom_hbond_distance_DA
_geom_hbond_angle_DHA
_geom_hbond_site_symmetry_A
O1A H1A O2A 0.84 1.82 2.655(2) 171.1 .
O2A H3A O6 0.84 1.81 2.604(16) 157.3 .
O2A H3A O5 0.84 1.93 2.75(3) 165.7 .
O1B H1B O2B 0.84 1.86 2.687(2) 168.7 .
O2B H3B O7 0.84 1.95 2.77(2) 166.3 .
O2B H3B O8 0.84 1.77 2.571(13) 159.2 .

loop_
_geom_torsion_atom_site_label_1
_geom_torsion_atom_site_label_2
_geom_torsion_atom_site_label_3
_geom_torsion_atom_site_label_4
_geom_torsion
_geom_torsion_site_symmetry_1
_geom_torsion_site_symmetry_2
_geom_torsion_site_symmetry_3
_geom_torsion_site_symmetry_4
_geom_torsion_publ_flag
O1A C1A C11A C12A -25.6(3) . . . . ?
O1A C1A C17A C18A -55.9(2) . . . . ?
O2A C5A C51A C52A -13.0(3) . . . . ?
O2A C5A C57A C58A -71.6(2) . . . . ?
O3A C3A C35A C34A -176.57(16) . . . . ?
C1A C2A C4A C5A -97.4(2) . . . . ?
O1B C1B C11B C12B -22.5(3) . . . . ?
O1B C1B C17B C18B -63.0(2) . . . . ?
O2B C5B C51B C52B -14.2(3) . . . . ?
O2B C5B C57B C58B -72.0(2) . . . . ?
O3B C3B C35B C34B -176.03(17) . . . . ?
C1B C2B C4B C5B -99.1(2) . . . . ?
